data_4325984
loop_
_publ_author_name
'Yanjun Zhu'
'Chun-Hsing Chen'
'Claudia M. Fafard'
'Bruce M. Foxman'
'Oleg V. Ozerov'

_publ_section_title
;
 Net Heterolytic Cleavage of B-H and B-B Bonds Across the N-Pd Bond in a
 Cationic (PNP)Pd Fragment
;
_journal_name_full 'Inorganic Chemistry'
_journal_page_first 7980
_journal_page_last 7987
_journal_paper_doi 10.1021/ic2001283
_journal_volume 50
_journal_year 2011
_chemical_formula_moiety 'C64 H57 B2 F24 N1 O2 P2 Pd1'
_chemical_formula_sum 'C64 H57 B2 F24 N O2 P2 Pd'
_chemical_formula_weight 1518.08
_space_group_IT_number 2
_symmetry_cell_setting triclinic
_symmetry_space_group_name_Hall '-P 1'
_symmetry_space_group_name_H-M 'P -1'
_atom_sites_solution_hydrogens geom
_atom_sites_solution_primary direct
_audit_creation_date 08-03-17
_audit_creation_method CRYSTALS_ver_12.85
_cell_angle_alpha 89.269(4)
_cell_angle_beta 88.814(4)
_cell_angle_gamma 86.015(4)
_cell_formula_units_Z 2
_cell_length_a 12.3756(9)
_cell_length_b 15.6639(11)
_cell_length_c 19.3865(14)
_cell_measurement_reflns_used 9801
_cell_measurement_temperature 120
_cell_measurement_theta_max 28
_cell_measurement_theta_min 3
_cell_volume 3747.9(5)
_computing_cell_refinement 'Apex2 (Bruker AXS, 2006)'
_computing_data_collection 'Apex2 (Bruker AXS, 2006)'
_computing_data_reduction 'Apex2 (Bruker AXS, 2006)'
_computing_molecular_graphics 'CAMERON (Watkin et al., 1996)'
_computing_publication_material 'CRYSTALS (Betteridge et al., 2003)'
_computing_structure_refinement 'CRYSTALS (Betteridge et al., 2003)'
_computing_structure_solution 'SIR92 (Altomare et al., 1994)'
_diffrn_ambient_temperature 120
_diffrn_measured_fraction_theta_full 0.997
_diffrn_measured_fraction_theta_max 0.990
_diffrn_measurement_device 'Bruker Kappa Apex2'
_diffrn_measurement_device_type Area
_diffrn_measurement_method '\f & \w scans'
_diffrn_radiation_monochromator graphite
_diffrn_radiation_type 'Mo K\a'
_diffrn_radiation_wavelength 0.71073
_diffrn_reflns_av_R_equivalents 0.045
_diffrn_reflns_limit_h_max 17
_diffrn_reflns_limit_h_min -17
_diffrn_reflns_limit_k_max 22
_diffrn_reflns_limit_k_min -22
_diffrn_reflns_limit_l_max 27
_diffrn_reflns_limit_l_min 0
_diffrn_reflns_number 22029
_diffrn_reflns_theta_full 29.586
_diffrn_reflns_theta_max 30.190
_diffrn_reflns_theta_min 1.650
_diffrn_standards_number 0
_exptl_absorpt_coefficient_mu 0.389
_exptl_absorpt_correction_T_max 0.96
_exptl_absorpt_correction_T_min 0.90
_exptl_absorpt_correction_type multi-scan
_exptl_absorpt_process_details 'Apex2 (Bruker AXS, 2006)'
_exptl_crystal_colour colorless
_exptl_crystal_density_diffrn 1.345
_exptl_crystal_description plate
_exptl_crystal_F_000 1532
_exptl_crystal_size_max 0.45
_exptl_crystal_size_mid 0.27
_exptl_crystal_size_min 0.12
_platon_squeeze_details
;
During the structure solution, electron density difference 
maps revealed that there was considerable disordered 
solvent molecules (from history, methylene chloride and/or 
pentane) in a volume of 654 \%A3 per unit cell; the peaks 
could not be modeled successfully.  Thus, the structure 
factors were modified using the PLATON SQUEEZE technique, 
in order to produce a ?solvate-free? structure factor set.  
PLATON reported a total electron density of 104 e- for the 
cavity, slightly larger than two methylene chloride molecules, 
with perhaps an additional pentane (110 non-H atom electrons).  
Use of the SQUEEZE technique resulted in a decrease 
of ca 4% in R
;
_refine_diff_density_max 1.63
_refine_diff_density_min -1.11
_refine_ls_extinction_method none
_refine_ls_goodness_of_fit_ref 1.0118
_refine_ls_hydrogen_treatment mixed
_refine_ls_matrix_type full
_refine_ls_number_parameters 882
_refine_ls_number_reflns 22029
_refine_ls_number_restraints 0
_refine_ls_R_factor_all 0.0712
_refine_ls_R_factor_gt 0.0477
_refine_ls_shift/su_max 0.005654
_refine_ls_structure_factor_coef Fsqd
_refine_ls_weighting_details
;
 Method= Modified Sheldrick 
 w=1/[\s^2^(F^2^) + ( 0.07P)^2^ + 4.43P] 
 ,where P=(max(Fo^2^,0) + 2Fc^2^)/3 
;
_refine_ls_weighting_scheme calc
_refine_ls_wR_factor_all 0.1471
_refine_ls_wR_factor_gt 0.1237
_refine_ls_wR_factor_ref 0.1471
_reflns_limit_h_max 17
_reflns_limit_h_min -17
_reflns_limit_k_max 22
_reflns_limit_k_min -22
_reflns_limit_l_max 27
_reflns_limit_l_min 0
_reflns_number_gt 14909
_reflns_number_total 22029
_reflns_threshold_expression I>2.0\s(I)
_oxford_diffrn_Wilson_B_factor 1.90
_oxford_diffrn_Wilson_scale 183.37
_oxford_refine_ls_r_factor_ref 0.0712
_oxford_refine_ls_scale 0.083271(14)
_oxford_reflns_number_all 22029
_oxford_reflns_threshold_expression_ref I>-10.0\s(I)
_oxford_structure_analysis_title 'OZ144_0m in P-1'
_cod_data_source_file ic2001283_si_002.cif
_cod_data_source_block oz144
_cod_original_sg_symbol_H-M 'P -1 '
_cod_original_formula_sum 'C64 H57 B2 F24 N1 O2 P2 Pd1'
_cod_database_code 4325984

loop_
_symmetry_equiv_pos_as_xyz
x,y,z
-x,-y,-z

loop_
_atom_site_label
_atom_site_type_symbol
_atom_site_fract_x
_atom_site_fract_y
_atom_site_fract_z
_atom_site_U_iso_or_equiv
_atom_site_occupancy
_atom_site_adp_type
_atom_site_refinement_flags_posn
_atom_site_refinement_flags_occupancy
_atom_site_disorder_assembly
_atom_site_disorder_group
Pd1 Pd 0.353184(16) 0.225572(13) 0.673906(9) 0.0233 1.0000 Uani . . . .
P1 P 0.40086(6) 0.32569(5) 0.74847(3) 0.0269 1.0000 Uani . . . .
P2 P 0.26272(5) 0.15107(4) 0.59562(3) 0.0230 1.0000 Uani . . . .
F1 F 0.13212(17) 0.65516(13) 0.16842(11) 0.0508 1.0000 Uani . . . .
F2 F 0.1215(2) 0.61453(14) 0.06399(11) 0.0579 1.0000 Uani . . . .
F3 F 0.27095(15) 0.59742(13) 0.11656(11) 0.0462 1.0000 Uani . . . .
F4 F -0.1494(2) 0.3382(3) 0.1966(2) 0.1280 1.0000 Uani . . . .
F5 F -0.1728(2) 0.43137(19) 0.1199(2) 0.0966 1.0000 Uani . . . .
F6 F -0.1002(2) 0.3110(3) 0.0971(2) 0.1301 1.0000 Uani . . . .
F7 F 0.5586(3) 0.44286(16) 0.07082(13) 0.0802 1.0000 Uani . . . .
F8 F 0.5553(2) 0.3820(2) -0.02423(11) 0.0835 1.0000 Uani . . . .
F9 F 0.6583(2) 0.3330(2) 0.0537(2) 0.1205 1.0000 Uani . . . .
F10 F 0.21906(19) 0.12208(16) 0.01196(13) 0.0650 1.0000 Uani . . . .
F11 F 0.3545(3) 0.13059(17) -0.05410(11) 0.0758 1.0000 Uani . . . .
F12 F 0.3638(2) 0.05063(14) 0.03671(13) 0.0741 1.0000 Uani . . . .
F13 F -0.0111(2) 0.0975(2) 0.43185(14) 0.0922 1.0000 Uani . . . .
F14 F -0.0062(2) 0.2320(2) 0.42611(13) 0.0766 1.0000 Uani . . . .
F15 F -0.0841(2) 0.1711(5) 0.34701(15) 0.1915 1.0000 Uani . . . .
F16 F 0.2529(4) -0.0832(2) 0.2822(3) 0.1629 1.0000 Uani . . . .
F17 F 0.3517(4) -0.0503(3) 0.3545(2) 0.1428 1.0000 Uani . . . .
F18 F 0.3931(5) -0.02508(19) 0.2547(3) 0.1943 1.0000 Uani . . . .
F19 F 0.41589(19) 0.57510(13) 0.43231(11) 0.0541 1.0000 Uani . . . .
F20 F 0.3191(2) 0.49433(14) 0.49164(10) 0.0651 1.0000 Uani . . . .
F21 F 0.2551(2) 0.55957(16) 0.40110(13) 0.0685 1.0000 Uani . . . .
F22 F 0.7006(2) 0.3028(3) 0.3250(2) 0.0810 0.820(6) Uani . P 1 1
F23 F 0.6707(4) 0.3154(4) 0.4302(2) 0.1279 0.820(6) Uani . P 1 1
F24 F 0.6279(2) 0.20558(18) 0.3752(2) 0.0851 0.820(6) Uani . P 1 1
F221 F 0.6712(11) 0.2369(10) 0.3325(7) 0.058(4) 0.180(6) Uiso . P 1 2
F231 F 0.7011(10) 0.3359(8) 0.3839(8) 0.049(3) 0.180(6) Uiso . P 1 2
F241 F 0.6208(9) 0.2445(8) 0.4388(6) 0.047(3) 0.180(6) Uiso . P 1 2
O1 O 0.33638(17) 0.10170(12) 0.80462(10) 0.0329 1.0000 Uani . . . .
O2 O 0.19961(16) 0.04736(13) 0.74381(10) 0.0331 1.0000 Uani . . . .
N1 N 0.21432(17) 0.20711(13) 0.74405(10) 0.0213 1.0000 Uani . . . .
C1 C 0.3852(3) 0.4359(2) 0.71391(15) 0.0424 1.0000 Uani . . . .
C2 C 0.2742(4) 0.4516(2) 0.68313(19) 0.0541 1.0000 Uani . . . .
C3 C 0.4083(4) 0.5047(2) 0.76576(18) 0.0524 1.0000 Uani . . . .
C4 C 0.5307(2) 0.3139(2) 0.79218(15) 0.0398 1.0000 Uani . . . .
C5 C 0.6212(3) 0.3309(3) 0.74059(19) 0.0627 1.0000 Uani . . . .
C6 C 0.5453(3) 0.2251(3) 0.82477(19) 0.0501 1.0000 Uani . . . .
C7 C 0.2959(2) 0.31754(16) 0.81500(12) 0.0231 1.0000 Uani . . . .
C8 C 0.2969(2) 0.36240(17) 0.87708(13) 0.0268 1.0000 Uani . . . .
C9 C 0.2192(2) 0.35336(18) 0.92851(13) 0.0282 1.0000 Uani . . . .
C10 C 0.1413(2) 0.29539(18) 0.91899(13) 0.0296 1.0000 Uani . . . .
C11 C 0.1399(2) 0.24879(18) 0.85875(13) 0.0270 1.0000 Uani . . . .
C12 C 0.2146(2) 0.26102(16) 0.80589(12) 0.0228 1.0000 Uani . . . .
C13 C 0.2201(3) 0.4046(2) 0.99398(14) 0.0361 1.0000 Uani . . . .
C14 C 0.1193(2) 0.21537(16) 0.69895(12) 0.0225 1.0000 Uani . . . .
C15 C 0.0224(2) 0.25590(19) 0.72045(13) 0.0312 1.0000 Uani . . . .
C16 C -0.0678(2) 0.2571(2) 0.67900(15) 0.0364 1.0000 Uani . . . .
C17 C -0.0643(2) 0.2170(2) 0.61555(14) 0.0331 1.0000 Uani . . . .
C18 C 0.0350(2) 0.17940(18) 0.59303(13) 0.0288 1.0000 Uani . . . .
C19 C 0.1286(2) 0.17997(16) 0.63239(12) 0.0222 1.0000 Uani . . . .
C20 C -0.1637(2) 0.2181(2) 0.57128(16) 0.0428 1.0000 Uani . . . .
C21 C 0.2804(3) 0.03333(18) 0.58811(15) 0.0357 1.0000 Uani . . . .
C22 C 0.3985(3) 0.0035(3) 0.5952(2) 0.0616 1.0000 Uani . . . .
C23 C 0.2307(3) -0.0026(2) 0.52362(19) 0.0514 1.0000 Uani . . . .
C24 C 0.2595(2) 0.19706(19) 0.50749(13) 0.0324 1.0000 Uani . . . .
C25 C 0.3679(3) 0.1789(3) 0.47009(16) 0.0463 1.0000 Uani . . . .
C26 C 0.2291(3) 0.2926(2) 0.50917(17) 0.0468 1.0000 Uani . . . .
C27 C 0.3432(2) 0.01312(18) 0.81146(14) 0.0314 1.0000 Uani . . . .
C28 C 0.4166(3) -0.0381(2) 0.84783(17) 0.0423 1.0000 Uani . . . .
C29 C 0.4030(3) -0.1254(2) 0.84407(18) 0.0449 1.0000 Uani . . . .
C30 C 0.3234(3) -0.1584(2) 0.80922(19) 0.0504 1.0000 Uani . . . .
C31 C 0.2485(3) -0.1065(2) 0.77184(19) 0.0477 1.0000 Uani . . . .
C32 C 0.2619(2) -0.01977(19) 0.77467(15) 0.0327 1.0000 Uani . . . .
C33 C 0.1852(2) 0.36814(19) 0.20418(13) 0.0287 1.0000 Uani . . . .
C34 C 0.2085(2) 0.45109(19) 0.18292(13) 0.0294 1.0000 Uani . . . .
C35 C 0.1342(2) 0.50666(19) 0.14924(13) 0.0313 1.0000 Uani . . . .
C36 C 0.0304(2) 0.4827(2) 0.13737(15) 0.0359 1.0000 Uani . . . .
C37 C 0.0053(2) 0.4015(2) 0.15714(16) 0.0379 1.0000 Uani . . . .
C38 C 0.0816(2) 0.3446(2) 0.18915(14) 0.0344 1.0000 Uani . . . .
C39 C 0.1646(2) 0.5924(2) 0.12468(15) 0.0348 1.0000 Uani . . . .
C41 C 0.3488(2) 0.27644(16) 0.16134(12) 0.0236 1.0000 Uani . . . .
C42 C 0.4308(2) 0.32524(17) 0.13494(13) 0.0244 1.0000 Uani . . . .
C43 C 0.4754(2) 0.31274(17) 0.06925(13) 0.0270 1.0000 Uani . . . .
C44 C 0.4418(2) 0.24831(18) 0.02748(13) 0.0300 1.0000 Uani . . . .
C45 C 0.3619(2) 0.19830(18) 0.05309(13) 0.0299 1.0000 Uani . . . .
C46 C 0.3151(2) 0.21279(18) 0.11802(13) 0.0275 1.0000 Uani . . . .
C47 C 0.5618(2) 0.3672(2) 0.04228(16) 0.0374 1.0000 Uani . . . .
C48 C 0.3267(3) 0.1252(2) 0.01170(15) 0.0406 1.0000 Uani . . . .
C49 C 0.2362(2) 0.21639(19) 0.27117(13) 0.0293 1.0000 Uani . . . .
C50 C 0.2901(2) 0.1358(2) 0.26729(14) 0.0341 1.0000 Uani . . . .
C51 C 0.2520(3) 0.0639(2) 0.30072(16) 0.0451 1.0000 Uani . . . .
C52 C 0.1567(3) 0.0715(3) 0.33926(16) 0.0507 1.0000 Uani . . . .
C53 C 0.1032(3) 0.1505(3) 0.34523(15) 0.0482 1.0000 Uani . . . .
C54 C 0.1426(2) 0.2226(2) 0.31276(14) 0.0391 1.0000 Uani . . . .
C55 C 0.3119(4) -0.0205(3) 0.2946(2) 0.0685 1.0000 Uani . . . .
C56 C -0.0023(3) 0.1628(4) 0.38511(19) 0.0774 1.0000 Uani . . . .
C57 C 0.3572(2) 0.34256(17) 0.29039(12) 0.0260 1.0000 Uani . . . .
C58 C 0.4584(2) 0.30338(17) 0.30689(13) 0.0258 1.0000 Uani . . . .
C59 C 0.5195(2) 0.33220(18) 0.36041(13) 0.0298 1.0000 Uani . . . .
C60 C 0.4819(2) 0.40214(19) 0.39939(13) 0.0320 1.0000 Uani . . . .
C61 C 0.3824(2) 0.44195(19) 0.38392(13) 0.0307 1.0000 Uani . . . .
C62 C 0.3208(2) 0.41264(19) 0.33077(13) 0.0293 1.0000 Uani . . . .
C63 C 0.6275(3) 0.2880(2) 0.37553(16) 0.0389 1.0000 Uani . . . .
C64 C 0.3423(3) 0.5168(2) 0.42685(15) 0.0387 1.0000 Uani . . . .
C65 C -0.1036(3) 0.3717(3) 0.1432(2) 0.0545 1.0000 Uani . . . .
B1 B 0.2486(2) 0.1197(2) 0.76294(14) 0.0272 1.0000 Uani . . . .
B2 B 0.2814(2) 0.3008(2) 0.23293(14) 0.0260 1.0000 Uani . . . .
H1 H 0.441(3) 0.244(2) 0.6290(18) 0.044(10) 1.0000 Uiso . . . .
H262 H 0.1597 0.3027 0.5305 0.0565 1.0000 Uiso R . . .
H81 H 0.3522 0.4004 0.8840 0.0327 1.0000 Uiso R . . .
H263 H 0.2276 0.3150 0.4634 0.0565 1.0000 Uiso R . . .
H101 H 0.0882 0.2875 0.9542 0.0357 1.0000 Uiso R . . .
H111 H 0.0870 0.2083 0.8535 0.0324 1.0000 Uiso R . . .
H211 H 0.2434 0.0101 0.6267 0.0424 1.0000 Uiso R . . .
H231 H 0.2427 -0.0631 0.5232 0.0641 1.0000 Uiso R . . .
H232 H 0.1551 0.0126 0.5239 0.0641 1.0000 Uiso R . . .
H233 H 0.2636 0.0211 0.4837 0.0641 1.0000 Uiso R . . .
H222 H 0.4069 -0.0570 0.5914 0.0728 1.0000 Uiso R . . .
H221 H 0.4234 0.0199 0.6387 0.0728 1.0000 Uiso R . . .
H223 H 0.4394 0.0290 0.5595 0.0728 1.0000 Uiso R . . .
H241 H 0.2056 0.1707 0.4828 0.0387 1.0000 Uiso R . . .
H252 H 0.3644 0.2028 0.4248 0.0570 1.0000 Uiso R . . .
H251 H 0.4231 0.2037 0.4947 0.0570 1.0000 Uiso R . . .
H253 H 0.3837 0.1188 0.4674 0.0570 1.0000 Uiso R . . .
H261 H 0.2813 0.3199 0.5348 0.0565 1.0000 Uiso R . . .
H181 H 0.0398 0.1526 0.5493 0.0342 1.0000 Uiso R . . .
H161 H -0.1335 0.2865 0.6942 0.0429 1.0000 Uiso R . . .
H151 H 0.0174 0.2832 0.7640 0.0363 1.0000 Uiso R . . .
H201 H -0.2235 0.2461 0.5952 0.0522 1.0000 Uiso R . . .
H202 H -0.1794 0.1610 0.5615 0.0522 1.0000 Uiso R . . .
H203 H -0.1505 0.2479 0.5293 0.0522 1.0000 Uiso R . . .
H281 H 0.4727 -0.0155 0.8732 0.0505 1.0000 Uiso R . . .
H291 H 0.4522 -0.1636 0.8682 0.0521 1.0000 Uiso R . . .
H301 H 0.3182 -0.2186 0.8095 0.0613 1.0000 Uiso R . . .
H311 H 0.1924 -0.1288 0.7462 0.0573 1.0000 Uiso R . . .
H131 H 0.1616 0.3901 1.0234 0.0439 1.0000 Uiso R . . .
H132 H 0.2866 0.3921 1.0169 0.0439 1.0000 Uiso R . . .
H133 H 0.2123 0.4639 0.9828 0.0439 1.0000 Uiso R . . .
H622 H 0.4365 0.4396 0.6770 0.0509 1.0000 Uiso R . . .
H32 H 0.3988 0.5596 0.7446 0.0655 1.0000 Uiso R . . .
H31 H 0.4808 0.4953 0.7808 0.0655 1.0000 Uiso R . . .
H33 H 0.3599 0.5016 0.8043 0.0655 1.0000 Uiso R . . .
H23 H 0.2661 0.5084 0.6651 0.0651 1.0000 Uiso R . . .
H22 H 0.2205 0.4442 0.7180 0.0651 1.0000 Uiso R . . .
H21 H 0.2661 0.4121 0.6471 0.0651 1.0000 Uiso R . . .
H41 H 0.5302 0.3551 0.8277 0.0486 1.0000 Uiso R . . .
H62 H 0.6126 0.2188 0.8476 0.0595 1.0000 Uiso R . . .
H61 H 0.4879 0.2176 0.8571 0.0595 1.0000 Uiso R . . .
H63 H 0.5441 0.1833 0.7898 0.0595 1.0000 Uiso R . . .
H53 H 0.6890 0.3250 0.7628 0.0778 1.0000 Uiso R . . .
H52 H 0.6097 0.3873 0.7224 0.0778 1.0000 Uiso R . . .
H51 H 0.6210 0.2909 0.7041 0.0778 1.0000 Uiso R . . .
H341 H 0.2781 0.4700 0.1920 0.0345 1.0000 Uiso R . . .
H381 H 0.0623 0.2886 0.2011 0.0429 1.0000 Uiso R . . .
H361 H -0.0216 0.5212 0.1158 0.0431 1.0000 Uiso R . . .
H421 H 0.4570 0.3684 0.1628 0.0289 1.0000 Uiso R . . .
H441 H 0.4729 0.2389 -0.0172 0.0364 1.0000 Uiso R . . .
H461 H 0.2590 0.1783 0.1335 0.0340 1.0000 Uiso R . . .
H621 H 0.2522 0.4412 0.3217 0.0357 1.0000 Uiso R . . .
H601 H 0.5235 0.4219 0.4358 0.0387 1.0000 Uiso R . . .
H581 H 0.4868 0.2558 0.2807 0.0310 1.0000 Uiso R . . .
H501 H 0.3555 0.1293 0.2407 0.0417 1.0000 Uiso R . . .
H521 H 0.1289 0.0230 0.3614 0.0623 1.0000 Uiso R . . .
H541 H 0.1049 0.2770 0.3190 0.0491 1.0000 Uiso R . . .

loop_
_atom_site_aniso_label
_atom_site_aniso_U_11
_atom_site_aniso_U_22
_atom_site_aniso_U_33
_atom_site_aniso_U_23
_atom_site_aniso_U_13
_atom_site_aniso_U_12
Pd1 0.02605(10) 0.02667(10) 0.01772(9) -0.00437(6) 0.00370(6) -0.00541(7)
P1 0.0307(3) 0.0309(3) 0.0204(3) -0.0052(2) 0.0031(2) -0.0109(3)
P2 0.0284(3) 0.0239(3) 0.0170(3) -0.0044(2) 0.0049(2) -0.0055(2)
F1 0.0493(11) 0.0424(11) 0.0596(12) -0.0185(9) 0.0173(9) 0.0016(9)
F2 0.0739(15) 0.0551(13) 0.0457(11) 0.0126(10) -0.0214(10) -0.0073(11)
F3 0.0335(9) 0.0481(11) 0.0556(12) 0.0040(9) 0.0125(8) 0.0021(8)
F4 0.0588(17) 0.210(4) 0.123(3) 0.080(3) -0.0350(18) -0.074(2)
F5 0.0400(13) 0.0814(19) 0.170(3) 0.027(2) -0.0437(17) -0.0080(12)
F6 0.0612(18) 0.137(3) 0.197(4) -0.092(3) -0.045(2) -0.0108(19)
F7 0.127(2) 0.0590(14) 0.0604(14) -0.0162(11) 0.0402(15) -0.0590(16)
F8 0.106(2) 0.120(2) 0.0328(11) 0.0038(12) 0.0140(12) -0.0737(18)
F9 0.0319(12) 0.095(2) 0.235(4) 0.070(3) -0.0056(18) -0.0171(13)
F10 0.0626(14) 0.0676(15) 0.0692(15) -0.0238(12) -0.0130(11) -0.0276(12)
F11 0.128(2) 0.0750(16) 0.0302(10) -0.0244(10) 0.0114(12) -0.0468(16)
F12 0.117(2) 0.0343(11) 0.0721(16) -0.0119(10) -0.0411(15) -0.0029(12)
F13 0.099(2) 0.119(2) 0.0644(16) -0.0173(16) 0.0465(15) -0.0614(19)
F14 0.0558(14) 0.112(2) 0.0590(15) 0.0094(15) 0.0238(12) 0.0060(14)
F15 0.0307(13) 0.505(9) 0.0438(15) -0.021(3) 0.0000(11) -0.050(3)
F16 0.147(4) 0.0500(19) 0.296(7) 0.001(3) -0.042(4) -0.027(2)
F17 0.163(4) 0.135(4) 0.118(3) 0.000(3) -0.004(3) 0.074(3)
F18 0.301(6) 0.0381(16) 0.227(5) 0.033(2) 0.203(5) 0.036(3)
F19 0.0733(14) 0.0421(11) 0.0485(11) -0.0189(9) 0.0040(10) -0.0139(10)
F20 0.112(2) 0.0523(13) 0.0321(10) -0.0135(9) 0.0252(11) -0.0154(13)
F21 0.0688(15) 0.0654(15) 0.0689(15) -0.0372(12) -0.0202(12) 0.0251(12)
F22 0.0363(15) 0.105(3) 0.097(3) 0.044(2) 0.0071(15) 0.0163(16)
F23 0.101(3) 0.176(5) 0.099(3) -0.094(3) -0.086(3) 0.083(3)
F24 0.0505(17) 0.0347(15) 0.170(4) 0.0241(19) -0.033(2) 0.0019(12)
O1 0.0406(11) 0.0260(10) 0.0322(10) -0.0011(8) -0.0094(8) -0.0015(8)
O2 0.0352(10) 0.0287(10) 0.0363(10) 0.0026(8) -0.0070(8) -0.0060(8)
N1 0.0262(10) 0.0229(10) 0.0147(8) -0.0038(7) 0.0010(7) -0.0017(8)
C1 0.069(2) 0.0327(15) 0.0282(14) -0.0025(11) 0.0079(14) -0.0214(15)
C2 0.090(3) 0.0277(16) 0.0448(19) 0.0050(13) -0.0151(19) -0.0035(17)
C3 0.086(3) 0.0326(17) 0.0414(18) -0.0024(13) 0.0019(17) -0.0269(18)
C4 0.0331(15) 0.057(2) 0.0307(14) -0.0146(13) 0.0022(11) -0.0120(14)
C5 0.0323(17) 0.114(4) 0.0454(19) -0.023(2) 0.0101(14) -0.028(2)
C6 0.0332(16) 0.070(2) 0.0464(19) -0.0154(17) -0.0104(14) 0.0071(16)
C7 0.0285(12) 0.0233(12) 0.0177(10) -0.0026(8) 0.0002(9) -0.0021(9)
C8 0.0351(13) 0.0248(12) 0.0207(11) -0.0043(9) -0.0025(9) -0.0024(10)
C9 0.0339(13) 0.0298(13) 0.0199(11) -0.0056(9) -0.0032(10) 0.0075(11)
C10 0.0329(13) 0.0371(15) 0.0183(11) -0.0018(10) 0.0029(9) 0.0015(11)
C11 0.0269(12) 0.0339(14) 0.0203(11) -0.0027(10) 0.0002(9) -0.0032(10)
C12 0.0276(12) 0.0241(12) 0.0164(10) -0.0013(8) -0.0007(8) 0.0012(9)
C13 0.0453(16) 0.0401(16) 0.0218(12) -0.0098(11) -0.0029(11) 0.0069(13)
C14 0.0253(11) 0.0247(12) 0.0179(10) -0.0005(8) -0.0004(8) -0.0032(9)
C15 0.0297(13) 0.0430(16) 0.0201(11) -0.0078(10) 0.0000(9) 0.0033(11)
C16 0.0251(13) 0.0540(19) 0.0294(13) -0.0119(12) -0.0005(10) 0.0045(12)
C17 0.0297(13) 0.0459(17) 0.0241(12) -0.0032(11) -0.0008(10) -0.0035(12)
C18 0.0307(13) 0.0365(14) 0.0194(11) -0.0061(10) 0.0001(9) -0.0044(11)
C19 0.0262(11) 0.0223(11) 0.0183(10) -0.0023(8) 0.0026(8) -0.0038(9)
C20 0.0316(15) 0.066(2) 0.0308(14) -0.0106(14) -0.0054(11) -0.0018(14)
C21 0.0454(16) 0.0264(13) 0.0354(14) -0.0102(11) 0.0130(12) -0.0070(12)
C22 0.061(2) 0.043(2) 0.079(3) -0.0118(19) 0.008(2) 0.0140(18)
C23 0.065(2) 0.0373(18) 0.055(2) -0.0224(15) 0.0105(17) -0.0218(16)
C24 0.0401(15) 0.0420(16) 0.0163(11) -0.0018(10) 0.0032(10) -0.0130(12)
C25 0.0469(18) 0.069(2) 0.0252(14) -0.0036(14) 0.0109(12) -0.0204(17)
C26 0.067(2) 0.0415(18) 0.0321(15) 0.0085(13) 0.0004(15) -0.0091(16)
C27 0.0419(15) 0.0273(13) 0.0247(12) -0.0010(10) 0.0003(11) -0.0007(11)
C28 0.0488(18) 0.0395(17) 0.0381(16) 0.0000(13) -0.0123(14) 0.0036(14)
C29 0.0496(19) 0.0348(17) 0.0482(18) 0.0065(14) -0.0023(15) 0.0103(14)
C30 0.070(2) 0.0292(16) 0.051(2) 0.0069(14) -0.0017(17) 0.0022(16)
C31 0.058(2) 0.0333(17) 0.054(2) -0.0005(14) -0.0099(16) -0.0088(15)
C32 0.0368(15) 0.0302(14) 0.0312(13) 0.0013(11) -0.0025(11) -0.0028(11)
C33 0.0247(12) 0.0406(15) 0.0206(11) -0.0086(10) -0.0013(9) 0.0003(11)
C34 0.0242(12) 0.0422(16) 0.0214(11) -0.0085(10) -0.0007(9) 0.0018(11)
C35 0.0296(13) 0.0407(16) 0.0230(12) -0.0077(11) 0.0002(10) 0.0024(11)
C36 0.0265(13) 0.0483(18) 0.0320(14) -0.0056(12) -0.0053(11) 0.0054(12)
C37 0.0257(13) 0.0537(19) 0.0347(15) -0.0068(13) -0.0080(11) -0.0019(13)
C38 0.0278(13) 0.0465(17) 0.0292(13) -0.0054(12) -0.0040(10) -0.0036(12)
C39 0.0301(13) 0.0446(17) 0.0287(13) -0.0062(12) -0.0005(10) 0.0060(12)
C41 0.0231(11) 0.0270(12) 0.0210(11) -0.0021(9) -0.0026(9) -0.0023(9)
C42 0.0239(11) 0.0267(12) 0.0229(11) -0.0012(9) -0.0040(9) -0.0021(9)
C43 0.0283(12) 0.0298(13) 0.0232(11) -0.0001(9) -0.0010(9) -0.0045(10)
C44 0.0374(14) 0.0342(14) 0.0185(11) -0.0006(10) 0.0006(10) -0.0036(11)
C45 0.0385(14) 0.0321(14) 0.0198(11) -0.0045(10) -0.0034(10) -0.0056(11)
C46 0.0310(13) 0.0306(13) 0.0221(11) -0.0020(9) -0.0027(9) -0.0097(10)
C47 0.0355(15) 0.0438(17) 0.0340(14) 0.0012(12) 0.0034(12) -0.0108(13)
C48 0.060(2) 0.0381(16) 0.0247(13) -0.0071(11) -0.0022(13) -0.0111(15)
C49 0.0262(12) 0.0436(16) 0.0193(11) -0.0046(10) -0.0016(9) -0.0100(11)
C50 0.0370(15) 0.0409(16) 0.0257(13) -0.0010(11) 0.0033(11) -0.0130(12)
C51 0.058(2) 0.0475(19) 0.0321(15) 0.0022(13) 0.0034(14) -0.0221(16)
C52 0.061(2) 0.068(2) 0.0273(15) 0.0041(15) 0.0020(14) -0.035(2)
C53 0.0341(16) 0.091(3) 0.0229(13) -0.0012(15) 0.0019(11) -0.0258(17)
C54 0.0300(14) 0.067(2) 0.0211(12) -0.0049(13) -0.0010(10) -0.0088(14)
C55 0.103(4) 0.042(2) 0.061(3) 0.0134(18) 0.022(2) -0.019(2)
C56 0.051(2) 0.160(5) 0.0268(16) 0.002(2) 0.0050(15) -0.050(3)
C57 0.0267(12) 0.0313(13) 0.0201(11) -0.0020(9) -0.0014(9) -0.0034(10)
C58 0.0295(12) 0.0266(13) 0.0216(11) -0.0014(9) -0.0034(9) -0.0033(10)
C59 0.0323(13) 0.0326(14) 0.0250(12) 0.0038(10) -0.0071(10) -0.0061(11)
C60 0.0385(15) 0.0381(15) 0.0206(11) -0.0009(10) -0.0060(10) -0.0099(12)
C61 0.0378(14) 0.0347(14) 0.0198(11) -0.0047(10) -0.0003(10) -0.0040(11)
C62 0.0292(13) 0.0367(15) 0.0222(11) -0.0038(10) -0.0021(9) -0.0020(11)
C63 0.0385(16) 0.0409(17) 0.0379(15) 0.0008(13) -0.0165(13) -0.0039(13)
C64 0.0491(18) 0.0397(16) 0.0275(13) -0.0095(12) -0.0028(12) -0.0033(14)
C65 0.0342(17) 0.066(3) 0.065(2) -0.0005(19) -0.0186(16) -0.0062(16)
B1 0.0312(14) 0.0311(15) 0.0193(12) -0.0020(10) 0.0024(10) -0.0033(12)
B2 0.0228(13) 0.0341(15) 0.0214(12) -0.0050(11) 0.0002(10) -0.0034(11)

loop_
_atom_type_symbol
_atom_type_scat_dispersion_real
_atom_type_scat_dispersion_imag
_atom_type_scat_Cromer_Mann_a1
_atom_type_scat_Cromer_Mann_b1
_atom_type_scat_Cromer_Mann_a2
_atom_type_scat_Cromer_Mann_b2
_atom_type_scat_Cromer_Mann_a3
_atom_type_scat_Cromer_Mann_b3
_atom_type_scat_Cromer_Mann_a4
_atom_type_scat_Cromer_Mann_b4
_atom_type_scat_Cromer_Mann_c
_atom_type_scat_source
C 0.0033 0.0016 2.3100 20.8439 1.0200 10.2075 1.5886 0.5687 0.8650 51.6512 0.2156 'International Tables Vol C 4.2.6.8 and 6.1.1.4'
H 0.0000 0.0000 0.4930 10.5109 0.3229 26.1257 0.1402 3.1424 0.0408 57.7998 0.0030 'International Tables Vol C 4.2.6.8 and 6.1.1.4'
B 0.0013 0.0007 2.0545 23.2185 1.3326 1.0210 1.0979 60.3498 0.7068 0.1403 -0.1932 'International Tables Vol C 4.2.6.8 and 6.1.1.4'
N 0.0061 0.0033 12.2126 0.0057 3.1322 9.8933 2.0125 28.9975 1.1663 0.5826 -11.5290 'International Tables Vol C 4.2.6.8 and 6.1.1.4'
O 0.0106 0.0060 3.0485 13.2771 2.2868 5.7011 1.5463 0.3239 0.8670 32.9089 0.2508 'International Tables Vol C 4.2.6.8 and 6.1.1.4'
F 0.0171 0.0103 3.5392 10.2825 2.6412 4.2944 1.5170 0.2615 1.0243 26.1476 0.2776 'International Tables Vol C 4.2.6.8 and 6.1.1.4'
P 0.1023 0.0942 6.4345 1.9067 4.1791 27.1570 1.7800 0.5260 1.4908 68.1645 1.1149 'International Tables Vol C 4.2.6.8 and 6.1.1.4'
Pd -0.9988 1.0072 19.3319 0.6987 15.5017 7.9893 5.2954 25.2052 0.6058 76.8986 5.2659 'International Tables Vol C 4.2.6.8 and 6.1.1.4'

loop_
_geom_angle_atom_site_label_1
_geom_angle_atom_site_label_2
_geom_angle_atom_site_label_3
_geom_angle
_geom_angle_publ_flag
P1 Pd1 P2 163.66(3) yes
P1 Pd1 N1 86.71(5) yes
P2 Pd1 N1 85.81(5) yes
P1 Pd1 B1 100.13(6) yes
P2 Pd1 B1 80.77(6) yes
N1 Pd1 B1 31.73(8) yes
P1 Pd1 H1 90.4(14) no
P2 Pd1 H1 96.3(14) no
N1 Pd1 H1 175.9(14) no
B1 Pd1 H1 152.1(14) no
Pd1 P1 C1 113.74(10) yes
Pd1 P1 C4 120.86(11) yes
C1 P1 C4 107.40(16) yes
Pd1 P1 C7 100.51(8) yes
C1 P1 C7 106.37(14) yes
C4 P1 C7 106.60(13) yes
Pd1 P2 C19 95.01(8) yes
Pd1 P2 C21 122.82(11) yes
C19 P2 C21 108.89(12) yes
Pd1 P2 C24 115.23(9) yes
C19 P2 C24 104.72(13) yes
C21 P2 C24 107.76(13) yes
C27 O1 B1 104.3(2) yes
C32 O2 B1 104.1(2) yes
Pd1 N1 C12 112.59(15) yes
Pd1 N1 C14 104.35(13) yes
C12 N1 C14 118.74(19) yes
Pd1 N1 B1 95.27(15) yes
C12 N1 B1 109.04(19) yes
C14 N1 B1 114.3(2) yes
P1 C1 C2 109.5(2) yes
P1 C1 C3 114.2(2) yes
C2 C1 C3 111.9(3) yes
P1 C1 H622 107.0 no
C2 C1 H622 106.8 no
C3 C1 H622 107.1 no
C1 C2 H23 109.6 no
C1 C2 H22 109.2 no
H23 C2 H22 109.5 no
C1 C2 H21 109.6 no
H23 C2 H21 109.5 no
H22 C2 H21 109.5 no
C1 C3 H32 109.8 no
C1 C3 H31 109.2 no
H32 C3 H31 109.5 no
C1 C3 H33 109.4 no
H32 C3 H33 109.5 no
H31 C3 H33 109.5 no
P1 C4 C5 109.1(2) yes
P1 C4 C6 109.6(2) yes
C5 C4 C6 112.2(3) yes
P1 C4 H41 108.6 no
C5 C4 H41 108.7 no
C6 C4 H41 108.6 no
C4 C5 H53 109.8 no
C4 C5 H52 109.3 no
H53 C5 H52 109.5 no
C4 C5 H51 109.4 no
H53 C5 H51 109.5 no
H52 C5 H51 109.5 no
C4 C6 H62 109.8 no
C4 C6 H61 109.4 no
H62 C6 H61 109.5 no
C4 C6 H63 109.2 no
H62 C6 H63 109.5 no
H61 C6 H63 109.5 no
P1 C7 C8 122.2(2) yes
P1 C7 C12 119.21(17) yes
C8 C7 C12 118.5(2) yes
C7 C8 C9 121.9(2) yes
C7 C8 H81 119.1 no
C9 C8 H81 119.0 no
C8 C9 C10 118.5(2) yes
C8 C9 C13 120.8(3) yes
C10 C9 C13 120.7(3) yes
C9 C10 C11 120.8(2) yes
C9 C10 H101 119.6 no
C11 C10 H101 119.6 no
C10 C11 C12 120.6(3) yes
C10 C11 H111 119.7 no
C12 C11 H111 119.7 no
N1 C12 C7 120.9(2) yes
N1 C12 C11 119.1(2) yes
C7 C12 C11 119.6(2) yes
C9 C13 H131 109.4 no
C9 C13 H132 109.7 no
H131 C13 H132 109.5 no
C9 C13 H133 109.3 no
H131 C13 H133 109.5 no
H132 C13 H133 109.5 no
N1 C14 C15 121.8(2) yes
N1 C14 C19 118.7(2) yes
C15 C14 C19 119.5(2) yes
C14 C15 C16 120.5(2) yes
C14 C15 H151 119.6 no
C16 C15 H151 119.9 no
C15 C16 C17 121.6(3) yes
C15 C16 H161 119.3 no
C17 C16 H161 119.1 no
C16 C17 C18 117.4(2) yes
C16 C17 C20 121.0(3) yes
C18 C17 C20 121.5(2) yes
C17 C18 C19 122.3(2) yes
C17 C18 H181 118.9 no
C19 C18 H181 118.8 no
P2 C19 C14 119.38(18) yes
P2 C19 C18 121.75(18) yes
C14 C19 C18 118.3(2) yes
C17 C20 H201 109.4 no
C17 C20 H202 109.5 no
H201 C20 H202 109.5 no
C17 C20 H203 109.4 no
H201 C20 H203 109.5 no
H202 C20 H203 109.5 no
P2 C21 C22 110.1(2) yes
P2 C21 C23 114.6(2) yes
C22 C21 C23 112.2(3) yes
P2 C21 H211 106.6 no
C22 C21 H211 106.3 no
C23 C21 H211 106.5 no
C21 C22 H222 109.7 no
C21 C22 H221 109.7 no
H222 C22 H221 109.5 no
C21 C22 H223 109.0 no
H222 C22 H223 109.5 no
H221 C22 H223 109.5 no
C21 C23 H231 110.0 no
C21 C23 H232 109.2 no
H231 C23 H232 109.5 no
C21 C23 H233 109.1 no
H231 C23 H233 109.5 no
H232 C23 H233 109.5 no
P2 C24 C25 110.9(2) yes
P2 C24 C26 110.81(19) yes
C25 C24 C26 110.6(3) yes
P2 C24 H241 108.1 no
C25 C24 H241 108.3 no
C26 C24 H241 108.1 no
C24 C25 H252 109.5 no
C24 C25 H251 109.4 no
H252 C25 H251 109.5 no
C24 C25 H253 109.4 no
H252 C25 H253 109.5 no
H251 C25 H253 109.5 no
C24 C26 H262 109.6 no
C24 C26 H263 109.6 no
H262 C26 H263 109.5 no
C24 C26 H261 109.2 no
H262 C26 H261 109.5 no
H263 C26 H261 109.5 no
O1 C27 C28 128.4(3) yes
O1 C27 C32 109.4(2) yes
C28 C27 C32 122.2(3) yes
C27 C28 C29 114.8(3) yes
C27 C28 H281 122.2 no
C29 C28 H281 122.9 no
C28 C29 C30 123.7(3) yes
C28 C29 H291 118.0 no
C30 C29 H291 118.3 no
C29 C30 C31 121.7(3) yes
C29 C30 H301 119.2 no
C31 C30 H301 119.1 no
C30 C31 C32 115.0(3) yes
C30 C31 H311 122.9 no
C32 C31 H311 122.1 no
O2 C32 C31 128.2(3) yes
O2 C32 C27 109.2(2) yes
C31 C32 C27 122.5(3) yes
C34 C33 C38 115.5(3) yes
C34 C33 B2 120.4(2) yes
C38 C33 B2 123.4(3) yes
C33 C34 C35 122.8(3) yes
C33 C34 H341 118.6 no
C35 C34 H341 118.6 no
C34 C35 C36 120.4(3) yes
C34 C35 C39 120.8(3) yes
C36 C35 C39 118.8(3) yes
C35 C36 C37 118.1(3) yes
C35 C36 H361 120.8 no
C37 C36 H361 121.1 no
C36 C37 C38 121.3(3) yes
C36 C37 C65 120.2(3) yes
C38 C37 C65 118.5(3) yes
C37 C38 C33 121.7(3) yes
C37 C38 H381 119.3 no
C33 C38 H381 119.0 no
C35 C39 F1 112.8(2) yes
C35 C39 F2 112.5(2) yes
F1 C39 F2 106.2(3) yes
C35 C39 F3 113.3(2) yes
F1 C39 F3 105.4(2) yes
F2 C39 F3 106.1(2) yes
C42 C41 C46 116.1(2) yes
C42 C41 B2 122.6(2) yes
C46 C41 B2 120.6(2) yes
C41 C42 C43 122.2(2) yes
C41 C42 H421 119.0 no
C43 C42 H421 118.8 no
C42 C43 C44 120.7(2) yes
C42 C43 C47 120.7(2) yes
C44 C43 C47 118.6(2) yes
C43 C44 C45 118.0(2) yes
C43 C44 H441 121.0 no
C45 C44 H441 121.0 no
C44 C45 C46 121.1(2) yes
C44 C45 C48 120.2(2) yes
C46 C45 C48 118.7(3) yes
C41 C46 C45 121.8(2) yes
C41 C46 H461 119.2 no
C45 C46 H461 119.0 no
C43 C47 F7 113.3(3) yes
C43 C47 F8 112.7(3) yes
F7 C47 F8 105.5(3) yes
C43 C47 F9 112.2(3) yes
F7 C47 F9 105.2(3) yes
F8 C47 F9 107.3(3) yes
C45 C48 F10 112.3(3) yes
C45 C48 F11 113.0(3) yes
F10 C48 F11 104.5(3) yes
C45 C48 F12 112.0(3) yes
F10 C48 F12 105.1(3) yes
F11 C48 F12 109.3(3) yes
C50 C49 C54 116.0(3) yes
C50 C49 B2 122.8(2) yes
C54 C49 B2 121.2(3) yes
C49 C50 C51 122.7(3) yes
C49 C50 H501 118.5 no
C51 C50 H501 118.7 no
C50 C51 C52 119.8(4) yes
C50 C51 C55 120.6(3) yes
C52 C51 C55 119.6(3) yes
C51 C52 C53 118.7(3) yes
C51 C52 H521 120.8 no
C53 C52 H521 120.5 no
C52 C53 C54 121.3(3) yes
C52 C53 C56 121.4(4) yes
C54 C53 C56 117.3(4) yes
C53 C54 C49 121.3(3) yes
C53 C54 H541 119.5 no
C49 C54 H541 119.2 no
C51 C55 F17 113.1(4) yes
C51 C55 F16 115.0(5) yes
F17 C55 F16 97.4(4) yes
C51 C55 F18 116.8(3) yes
F17 C55 F18 103.2(5) yes
F16 C55 F18 108.9(5) yes
C53 C56 F13 109.9(5) yes
C53 C56 F14 112.5(3) yes
F13 C56 F14 102.2(3) yes
C53 C56 F15 113.3(3) yes
F13 C56 F15 111.3(4) yes
F14 C56 F15 107.0(6) yes
C58 C57 C62 116.0(2) yes
C58 C57 B2 120.8(2) yes
C62 C57 B2 122.8(2) yes
C57 C58 C59 122.1(2) yes
C57 C58 H581 119.1 no
C59 C58 H581 118.8 no
C58 C59 C60 120.8(3) yes
C58 C59 C63 119.8(3) yes
C60 C59 C63 119.5(2) yes
C59 C60 C61 118.2(2) yes
C59 C60 H601 120.9 no
C61 C60 H601 121.0 no
C60 C61 C62 121.1(3) yes
C60 C61 C64 117.6(2) yes
C62 C61 C64 121.4(3) yes
C57 C62 C61 121.9(3) yes
C57 C62 H621 119.1 no
C61 C62 H621 119.0 no
C59 C63 F22 111.2(3) yes
C59 C63 F24 113.6(3) yes
F22 C63 F24 101.7(3) yes
C59 C63 F23 113.5(3) yes
F22 C63 F23 103.8(4) yes
F24 C63 F23 112.0(4) yes
C59 C63 F241 109.0(5) yes
C59 C63 F221 119.3(6) yes
F241 C63 F221 107.7(9) yes
C59 C63 F231 115.2(6) yes
F241 C63 F231 103.5(8) yes
F221 C63 F231 100.8(10) yes
C61 C64 F19 112.7(3) yes
C61 C64 F21 113.0(2) yes
F19 C64 F21 105.2(3) yes
C61 C64 F20 112.4(3) yes
F19 C64 F20 104.7(2) yes
F21 C64 F20 108.1(3) yes
C37 C65 F6 112.6(3) yes
C37 C65 F5 114.3(3) yes
F6 C65 F5 105.2(4) yes
C37 C65 F4 113.5(3) yes
F6 C65 F4 103.9(4) yes
F5 C65 F4 106.4(4) yes
Pd1 B1 N1 52.99(12) yes
Pd1 B1 O2 124.88(18) yes
N1 B1 O2 126.0(2) yes
Pd1 B1 O1 95.32(17) yes
N1 B1 O1 121.0(2) yes
O2 B1 O1 113.0(2) yes
C57 B2 C41 112.4(2) yes
C57 B2 C33 113.2(2) yes
C41 B2 C33 101.2(2) yes
C57 B2 C49 104.8(2) yes
C41 B2 C49 112.0(2) yes
C33 B2 C49 113.5(2) yes

loop_
_geom_bond_atom_site_label_1
_geom_bond_atom_site_label_2
_geom_bond_distance
_geom_bond_publ_flag
Pd1 P1 2.2624(7) yes
Pd1 P2 2.2838(7) yes
Pd1 N1 2.202(2) yes
Pd1 B1 2.746(3) yes
Pd1 H1 1.43(4) no
P1 C1 1.842(3) yes
P1 C4 1.829(3) yes
P1 C7 1.821(2) yes
P2 C19 1.822(2) yes
P2 C21 1.849(3) yes
P2 C24 1.846(3) yes
F1 C39 1.342(3) yes
F2 C39 1.334(3) yes
F3 C39 1.331(3) yes
F4 C65 1.292(5) yes
F5 C65 1.306(5) yes
F6 C65 1.312(5) yes
F7 C47 1.312(4) yes
F8 C47 1.310(4) yes
F9 C47 1.297(4) yes
F10 C48 1.337(4) yes
F11 C48 1.317(4) yes
F12 C48 1.316(4) yes
F13 C56 1.366(6) yes
F14 C56 1.349(6) yes
F15 C56 1.264(5) yes
F16 C55 1.291(6) yes
F17 C55 1.336(6) yes
F18 C55 1.254(6) yes
F19 C64 1.340(4) yes
F20 C64 1.331(4) yes
F21 C64 1.333(4) yes
F22 C63 1.349(5) yes
F23 C63 1.289(4) yes
F24 C63 1.292(4) yes
F221 C63 1.253(14) yes
F231 C63 1.233(13) yes
F241 C63 1.399(12) yes
O1 C27 1.389(3) yes
O1 B1 1.378(4) yes
O2 C32 1.396(3) yes
O2 B1 1.380(4) yes
N1 C12 1.475(3) yes
N1 C14 1.477(3) yes
N1 B1 1.450(4) yes
C1 C2 1.513(5) yes
C1 C3 1.528(4) yes
C1 H622 0.950 no
C2 H23 0.950 no
C2 H22 0.950 no
C2 H21 0.950 no
C3 H32 0.950 no
C3 H31 0.950 no
C3 H33 0.950 no
C4 C5 1.521(4) yes
C4 C6 1.521(5) yes
C4 H41 0.950 no
C5 H53 0.950 no
C5 H52 0.950 no
C5 H51 0.950 no
C6 H62 0.950 no
C6 H61 0.950 no
C6 H63 0.950 no
C7 C8 1.402(3) yes
C7 C12 1.402(3) yes
C8 C9 1.383(4) yes
C8 H81 0.950 no
C9 C10 1.386(4) yes
C9 C13 1.511(3) yes
C10 C11 1.386(3) yes
C10 H101 0.950 no
C11 C12 1.386(3) yes
C11 H111 0.950 no
C13 H131 0.950 no
C13 H132 0.950 no
C13 H133 0.950 no
C14 C15 1.376(4) yes
C14 C19 1.410(3) yes
C15 C16 1.389(4) yes
C15 H151 0.950 no
C16 C17 1.386(4) yes
C16 H161 0.950 no
C17 C18 1.390(4) yes
C17 C20 1.514(4) yes
C18 C19 1.401(4) yes
C18 H181 0.950 no
C20 H201 0.950 no
C20 H202 0.950 no
C20 H203 0.950 no
C21 C22 1.512(5) yes
C21 C23 1.534(4) yes
C21 H211 0.950 no
C22 H222 0.950 no
C22 H221 0.950 no
C22 H223 0.950 no
C23 H231 0.950 no
C23 H232 0.950 no
C23 H233 0.950 no
C24 C25 1.522(4) yes
C24 C26 1.518(5) yes
C24 H241 0.950 no
C25 H252 0.950 no
C25 H251 0.950 no
C25 H253 0.950 no
C26 H262 0.950 no
C26 H263 0.950 no
C26 H261 0.950 no
C27 C28 1.370(4) yes
C27 C32 1.378(4) yes
C28 C29 1.392(5) yes
C28 H281 0.950 no
C29 C30 1.342(5) yes
C29 H291 0.950 no
C30 C31 1.397(5) yes
C30 H301 0.950 no
C31 C32 1.382(4) yes
C31 H311 0.950 no
C33 C34 1.405(4) yes
C33 C38 1.396(4) yes
C33 B2 1.637(4) yes
C34 C35 1.389(4) yes
C34 H341 0.950 no
C35 C36 1.388(4) yes
C35 C39 1.489(4) yes
C36 C37 1.378(5) yes
C36 H361 0.950 no
C37 C38 1.401(4) yes
C37 C65 1.488(4) yes
C38 H381 0.950 no
C41 C42 1.398(4) yes
C41 C46 1.402(3) yes
C41 B2 1.639(4) yes
C42 C43 1.388(3) yes
C42 H421 0.950 no
C43 C44 1.393(4) yes
C43 C47 1.495(4) yes
C44 C45 1.384(4) yes
C44 H441 0.950 no
C45 C46 1.389(4) yes
C45 C48 1.500(4) yes
C46 H461 0.950 no
C49 C50 1.388(4) yes
C49 C54 1.397(4) yes
C49 B2 1.634(4) yes
C50 C51 1.398(4) yes
C50 H501 0.950 no
C51 C52 1.382(5) yes
C51 C55 1.474(6) yes
C52 C53 1.366(6) yes
C52 H521 0.950 no
C53 C54 1.398(5) yes
C53 C56 1.506(5) yes
C54 H541 0.950 no
C57 C58 1.397(4) yes
C57 C62 1.400(4) yes
C57 B2 1.642(4) yes
C58 C59 1.395(3) yes
C58 H581 0.950 no
C59 C60 1.387(4) yes
C59 C63 1.495(4) yes
C60 C61 1.378(4) yes
C60 H601 0.950 no
C61 C62 1.395(4) yes
C61 C64 1.497(4) yes
C62 H621 0.950 no

loop_
_platon_squeeze_void_nr
_platon_squeeze_void_average_x
_platon_squeeze_void_average_y
_platon_squeeze_void_average_z
_platon_squeeze_void_volume
_platon_squeeze_void_count_electrons
_platon_squeeze_void_content
1 0.000 0.000 0.000 432 69 ' '
2 0.000 0.500 0.500 223 35 ' '
3 0.401 0.803 0.456 18 -1 ' '
4 0.599 0.197 0.544 18 0 ' '
